data_7713122
loop_
_publ_author_name
'Kong, Lingyu'
'Chou, Yajie'
'ALBALAT, Muriel'
'Jean, Marion'
'Vanthuyne, Nicolas'
'Nava, Paola'
'Humbel, St\'ephane'
'Clavier, Herv\'e'

_publ_section_title
;
 C2-Symmetric Atropisomeric N-Heterocyclic Carbene-Palladium(II)
 Complexes: Synthesis, Chiral Resolution and Application in
 enantioselective \a-Arylation of Amides
;
_journal_name_full 'Dalton Transactions'
_journal_paper_doi 10.1039/D3DT01182H
_journal_year 2023
_chemical_formula_moiety 'C32 H33 Cl N2 Pd, C0.5 H2 Cl'
_chemical_formula_sum 'C32.5 H35 Cl2 N2 Pd'
_chemical_formula_weight 630.92
_space_group_crystal_system monoclinic
_space_group_IT_number 14
_space_group_name_Hall '-P 2ybc'
_space_group_name_H-M_alt 'P 1 21/c 1'
_atom_sites_solution_hydrogens mixed
_atom_sites_solution_primary dual
_audit_creation_date 2018-01-23
_audit_creation_method
;
Olex2 1.2
(compiled 2017.08.10 svn.r3461 for OlexSys, GUI svn.r5381)
;
_audit_update_record
;
2023-03-20 deposited with the CCDC.	2023-05-08 downloaded from the CCDC.
;
_cell_angle_alpha 90
_cell_angle_beta 96.7570(10)
_cell_angle_gamma 90
_cell_formula_units_Z 4
_cell_length_a 9.35660(10)
_cell_length_b 17.0040(2)
_cell_length_c 18.8780(2)
_cell_measurement_reflns_used 36465
_cell_measurement_temperature 293
_cell_measurement_theta_max 70.9780
_cell_measurement_theta_min 4.7280
_cell_volume 2982.62(6)
_computing_cell_refinement 'CrysAlisPro 1.171.39.18b (Rigaku OD, 2015)'
_computing_data_collection 'CrysAlisPro 1.171.39.18b (Rigaku OD, 2015)'
_computing_data_reduction 'CrysAlisPro 1.171.39.18b (Rigaku OD, 2015)'
_computing_molecular_graphics 'Olex2 (Dolomanov et al., 2009)'
_computing_publication_material 'Olex2 (Dolomanov et al., 2009)'
_computing_structure_refinement 'ShelXL (Sheldrick, 2015)'
_computing_structure_solution 'ShelXT (Sheldrick, 2015)'
_diffrn_ambient_temperature 293
_diffrn_detector 'CCD plate'
_diffrn_detector_area_resol_mean 5.3048
_diffrn_detector_type AtlasS2
_diffrn_measured_fraction_theta_full 1.000
_diffrn_measured_fraction_theta_max 0.995
_diffrn_measurement_details
;
List of Runs (angles in degrees, time in seconds):

  # Type    Start    End  Width  t~exp~   \w     \q     \k     \f   Frames
#--------------------------------------------------------------------------
  1  \w    -42.00  57.00   1.00    2.00    --  -17.77  38.00 120.00   99
  2  \w    -94.00  15.00   1.00    2.00    --  -17.77 -77.00 120.00  109
  3  \w   -107.00 -35.00   1.00    2.00    --  -17.77-178.00-150.00   72
  4  \w    -92.00   7.00   1.00    2.00    --  -17.77 -38.00-180.00   99
  5  \w    -92.00   7.00   1.00    2.00    --  -17.77 -38.00  30.00   99
  6  \w    -92.00   7.00   1.00    2.00    --  -17.77 -38.00   0.00   99
  7  \w     57.00 107.00   1.00    2.00    --   17.77 178.00-150.00   50
  8  \w     17.00  69.00   1.00    2.00    --   17.77-117.00  88.00   52
  9  \w    -15.00  94.00   1.00    2.00    --   17.77  77.00  30.00  109
 10  \w     69.00 178.00   1.00   25.00    --  101.41  77.00   0.00  109
 11  \w     94.00 175.00   1.00   25.00    --  101.41 125.00 -90.00   81
 12  \w     72.00 174.00   1.00   25.00    --  101.41  61.00  30.00  102
 13  \w     69.00 178.00   1.00   25.00    --  101.41  77.00 -30.00  109
 14  \w     76.00 174.00   1.00   25.00    --  101.41  45.00  60.00   98
 15  \w     69.00 178.00   1.00   25.00    --  101.41  77.00  30.00  109
 16  \w     25.00 130.00   1.00   25.00    --  101.41 -30.00 -90.00  105
 17  \w     72.00 174.00   1.00   25.00    --  101.41  61.00   0.00  102
 18  \w     94.00 175.00   1.00   25.00    --  101.41 125.00-180.00   81
 19  \w     19.00 109.00   1.00   25.00    --  101.41 -94.00-150.00   90
 20  \w     76.00 174.00   1.00   25.00    --  101.41  45.00  90.00   98
 21  \w     25.00 134.00   1.00   25.00    --  101.41 -77.00 -90.00  109
 22  \w     49.00 178.00   1.00   25.00    --  101.41  15.00  90.00  129
 23  \w     73.00 178.00   1.00   25.00    --  101.41  30.00  90.00  105
 24  \w     20.00 154.00   1.00   25.00    --  101.41 -15.00 150.00  134
 25  \w    -92.00   7.00   1.00    2.00    --  -17.77 -38.00 -90.00   99
 26  \w    -94.00  15.00   1.00    2.00    --  -17.77 -77.00-180.00  109
 27  \w    -91.00  10.00   1.00    2.00    --  -17.77 -57.00-120.00  101
 28  \w    -42.00  57.00   1.00    2.00    --  -17.77  38.00  30.00   99
 29  \w    -98.00  23.00   1.00    2.00    --  -17.77 -19.00-120.00  121
 30  \w    -69.00   5.00   1.00    2.00    --  -17.77 117.00 175.00   74
 31  \w     57.00 107.00   1.00    2.00    --   17.77 178.00 -60.00   50
 32  \w     69.00 178.00   1.00   25.00    --  101.41  77.00-180.00  109
 33  \w     28.00 121.00   1.00   25.00    --  101.41-125.00 150.00   93
 34  \w     72.00 174.00   1.00   25.00    --  101.41  61.00 120.00  102
 35  \w     72.00 174.00   1.00   25.00    --  101.41  61.00 -60.00  102
 36  \w     72.00 174.00   1.00   25.00    --  101.41  61.00-120.00  102
 37  \w     69.00 178.00   1.00   25.00    --  101.41  77.00-150.00  109
 38  \w     72.00 174.00   1.00   25.00    --  101.41  61.00 150.00  102
 39  \w     72.00 174.00   1.00   25.00    --  101.41  61.00  90.00  102
 40  \w     76.00 174.00   1.00   25.00    --  101.41  45.00-180.00   98
 41  \w     72.00 174.00   1.00   25.00    --  101.41  61.00 -30.00  102
 42  \w     72.00 174.00   1.00   25.00    --  101.41  61.00-180.00  102
 43  \w     72.00 174.00   1.00   25.00    --  101.41  61.00 -90.00  102
 44  \w     72.00 174.00   1.00   25.00    --  101.41  61.00-150.00  102
 45  \w     76.00 174.00   1.00   25.00    --  101.41  45.00 -90.00   98
 46  \w    -92.00   7.00   1.00    2.00    --  -17.77 -38.00  90.00   99
 47  \w    -91.00  10.00   1.00    2.00    --  -17.77 -57.00  90.00  101
 48  \w    -94.00  15.00   1.00    2.00    --  -17.77 -77.00  90.00  109
 49  \w    -92.00   7.00   1.00    2.00    --  -17.77 -38.00-120.00   99
 50  \w      1.00  59.00   1.00    2.00    --   17.77 -99.00 -30.00   58
 51  \w      1.00  59.00   1.00    2.00    --   17.77 -99.00-180.00   58
 52  \w     55.00 105.00   1.00    2.00    --   17.77-178.00  30.00   50
 53  \w     69.00 106.00   1.00   25.00    --  101.41  77.00 120.00   37
 54  \w     69.00 178.00   1.00   25.00    --  101.41  77.00 -60.00  109
 55  \w     69.00 178.00   1.00   25.00    --  101.41  77.00  90.00  109
;
_diffrn_measurement_device 'four-circle diffractometer'
_diffrn_measurement_device_type 'SuperNova, Dual, Cu at home/near, AtlasS2'
_diffrn_measurement_method '\w scans'
_diffrn_orient_matrix_type 'CrysAlisPro convention (1999,Acta A55,543-557)'
_diffrn_orient_matrix_UB_11 -0.0951255000
_diffrn_orient_matrix_UB_12 -0.0192907000
_diffrn_orient_matrix_UB_13 0.0589882000
_diffrn_orient_matrix_UB_21 -0.1171343000
_diffrn_orient_matrix_UB_22 -0.0325928000
_diffrn_orient_matrix_UB_23 -0.0565574000
_diffrn_orient_matrix_UB_31 0.0687406000
_diffrn_orient_matrix_UB_32 -0.0823058000
_diffrn_orient_matrix_UB_33 0.0085550000
_diffrn_radiation_monochromator mirror
_diffrn_radiation_probe x-ray
_diffrn_radiation_type CuK\a
_diffrn_radiation_wavelength 1.54184
_diffrn_reflns_av_R_equivalents 0.0594
_diffrn_reflns_av_unetI/netI 0.0219
_diffrn_reflns_Laue_measured_fraction_full 1.000
_diffrn_reflns_Laue_measured_fraction_max 0.995
_diffrn_reflns_limit_h_max 11
_diffrn_reflns_limit_h_min -11
_diffrn_reflns_limit_k_max 20
_diffrn_reflns_limit_k_min -20
_diffrn_reflns_limit_l_max 23
_diffrn_reflns_limit_l_min -23
_diffrn_reflns_number 76642
_diffrn_reflns_point_group_measured_fraction_full 1.000
_diffrn_reflns_point_group_measured_fraction_max 0.995
_diffrn_reflns_theta_full 67.684
_diffrn_reflns_theta_max 71.318
_diffrn_reflns_theta_min 3.509
_diffrn_source 'micro-focus sealed X-ray tube'
_diffrn_source_type 'SuperNova (Cu) X-ray Source'
_exptl_absorpt_coefficient_mu 6.836
_exptl_absorpt_correction_T_max 1.00000
_exptl_absorpt_correction_T_min 0.47791
_exptl_absorpt_correction_type multi-scan
_exptl_absorpt_process_details
;
CrysAlisPro 1.171.39.18b (Rigaku Oxford Diffraction, 2015)
Empirical absorption correction using spherical harmonics,
 implemented in SCALE3 ABSPACK scaling algorithm.
;
_exptl_crystal_colour colourless
_exptl_crystal_colour_primary colourless
_exptl_crystal_density_diffrn 1.405
_exptl_crystal_description needle
_exptl_crystal_F_000 1296
_exptl_crystal_size_max 0.2
_exptl_crystal_size_mid 0.06
_exptl_crystal_size_min 0.02
_refine_diff_density_max 0.701
_refine_diff_density_min -1.104
_refine_diff_density_rms 0.097
_refine_ls_extinction_method none
_refine_ls_goodness_of_fit_ref 1.051
_refine_ls_hydrogen_treatment constr
_refine_ls_matrix_type full
_refine_ls_number_parameters 336
_refine_ls_number_reflns 5777
_refine_ls_number_restraints 44
_refine_ls_restrained_S_all 1.059
_refine_ls_R_factor_all 0.0494
_refine_ls_R_factor_gt 0.0467
_refine_ls_shift/su_max 0.001
_refine_ls_shift/su_mean 0.000
_refine_ls_structure_factor_coef Fsqd
_refine_ls_weighting_details 'w=1/[\s^2^(Fo^2^)+(0.0877P)^2^+2.1579P] where P=(Fo^2^+2Fc^2^)/3'
_refine_ls_weighting_scheme calc
_refine_ls_wR_factor_gt 0.1283
_refine_ls_wR_factor_ref 0.1331
_reflns_Friedel_coverage 0.000
_reflns_number_gt 5341
_reflns_number_total 5777
_reflns_threshold_expression 'I > 2\s(I)'
_cod_data_source_file d3dt01182h2.cif
_cod_data_source_block lk2087a
_cod_original_formula_sum 'C32.50 H35 Cl2 N2 Pd'
_cod_database_code 7713122
_shelx_shelxl_version_number 2016/4
_chemical_oxdiff_formula 'c32 h29 Cl1 n2 Pd1'
_shelx_space_group_comment
;
The symmetry employed for this shelxl refinement is uniquely defined
by the following loop, which should always be used as a source of
symmetry information in preference to the above space-group names.
They are only intended as comments.
;
_shelx_estimated_absorpt_t_max 0.875
_shelx_estimated_absorpt_t_min 0.342
_reflns_odcompleteness_completeness 99.96
_reflns_odcompleteness_iscentric 1
_reflns_odcompleteness_theta 64.99
_olex2_refinement_description
;
1. Fixed Uiso
 At 1.2 times of:
  All C(H) groups, All C(H,H) groups, All C(H,H,H,H) groups
 At 1.5 times of:
  All C(H,H,H) groups
2. Restrained distances
 Cl2-C34
 1.75 with sigma of 0.005
3. Rigid bond restraints
 Cl2, C34
 with sigma for 1-2 distances of 0.001 and sigma for 1-3 distances of 0.001
4. Uiso/Uaniso restraints and constraints
Cl2 \\sim C34: within 1.8A with sigma of 0.001 and sigma for terminal atoms of
0.001
Uanis(C31) = Uanis(C32)
5. Rigid body (RIGU) restrains
 C24, C29, C25, C28, C26, C27
 with sigma for 1-2 distances of 0.001 and sigma for 1-3 distances of 0.001
6. Others
 Fixed Sof: C31(0.75) H31(0.75) C32(0.25) H32(0.25) C34(0.5)
7.a Riding coordinates:
 C30(H30A,H30B), C30(H30C,H30D), C31(H31), C33(H33A,H33B), C33(H33C,H33D),
 C32(H32), C34(H34A,H34B)
7.b Aromatic/amide H refined with riding coordinates:
 C7(H7), C8(H8), C9(H9), C10(H10), C17(H17), C16(H16), C15(H15), C14(H14),
 C13(H13), C19(H19), C20(H20), C21(H21), C22(H22), C25(H25), C26(H26), C27(H27),
  C28(H28), C29(H29)
7.c Fitted hexagon refined as free rotating group:
 C24(C25,C26,C27,C28,C29)
7.d Idealised Me refined as rotating group:
 C4(H4A,H4B,H4C), C5(H5A,H5B,H5C)
;
_olex2_submission_special_instructions 'No special instructions were received'
_oxdiff_exptl_absorpt_empirical_details
;
Empirical correction (ABSPACK) includes:
- Absorption correction using spherical harmonics
- Frame scaling
;
_oxdiff_exptl_absorpt_empirical_full_max 2.727
_oxdiff_exptl_absorpt_empirical_full_min 0.526

loop_
_space_group_symop_operation_xyz
'x, y, z'
'-x, y+1/2, -z+1/2'
'-x, -y, -z'
'x, -y-1/2, z-1/2'

loop_
_atom_site_label
_atom_site_type_symbol
_atom_site_fract_x
_atom_site_fract_y
_atom_site_fract_z
_atom_site_U_iso_or_equiv
_atom_site_adp_type
_atom_site_occupancy
_atom_site_site_symmetry_order
_atom_site_calc_flag
_atom_site_refinement_flags_posn
_atom_site_refinement_flags_adp
_atom_site_refinement_flags_occupancy
_atom_site_disorder_assembly
_atom_site_disorder_group
Pd1 Pd 0.48501(2) 0.43298(2) 0.30363(2) 0.04247(12) Uani 1 1 d . . . . .
Cl1 Cl 0.36684(10) 0.43290(5) 0.18490(5) 0.0557(2) Uani 1 1 d . . . . .
N1 N 0.7724(3) 0.50501(14) 0.26667(14) 0.0384(5) Uani 1 1 d . . . . .
N2 N 0.7545(3) 0.38340(14) 0.24123(13) 0.0378(5) Uani 1 1 d . . . . .
C2 C 0.8952(3) 0.48559(19) 0.23476(19) 0.0450(7) Uani 1 1 d . . . . .
C3 C 0.8839(3) 0.4084(2) 0.21823(19) 0.0446(7) Uani 1 1 d . . . . .
C4 C 1.0134(4) 0.5426(3) 0.2264(3) 0.0697(12) Uani 1 1 d . . . . .
H4A H 0.978647 0.582749 0.193014 0.105 Uiso 1 1 calc GR . . . .
H4B H 1.092377 0.515470 0.209148 0.105 Uiso 1 1 calc GR . . . .
H4C H 1.045202 0.566201 0.271734 0.105 Uiso 1 1 calc GR . . . .
C1 C 0.6850(3) 0.44174(16) 0.27051(16) 0.0350(6) Uani 1 1 d . . . . .
C5 C 0.9835(4) 0.3545(2) 0.1858(3) 0.0666(11) Uani 1 1 d . . . . .
H5A H 0.992667 0.306270 0.212374 0.100 Uiso 1 1 calc GR . . . .
H5B H 1.076230 0.378923 0.186883 0.100 Uiso 1 1 calc GR . . . .
H5C H 0.945761 0.343617 0.137310 0.100 Uiso 1 1 calc GR . . . .
C6 C 0.7479(3) 0.58171(18) 0.29532(17) 0.0404(6) Uani 1 1 d . . . . .
C7 C 0.7644(4) 0.5891(2) 0.3687(2) 0.0568(8) Uani 1 1 d . . . . .
H7 H 0.783837 0.545052 0.397403 0.068 Uiso 1 1 calc R . . . .
C8 C 0.7518(5) 0.6623(3) 0.3991(2) 0.0663(10) Uani 1 1 d . . . . .
H8 H 0.759799 0.667505 0.448428 0.080 Uiso 1 1 calc R . . . .
C9 C 0.7273(5) 0.7276(2) 0.3561(2) 0.0645(10) Uani 1 1 d . . . . .
H9 H 0.721007 0.777119 0.376441 0.077 Uiso 1 1 calc R . . . .
C10 C 0.7121(4) 0.7197(2) 0.2832(2) 0.0534(8) Uani 1 1 d . . . . .
H10 H 0.695648 0.764267 0.254917 0.064 Uiso 1 1 calc R . . . .
C11 C 0.7208(3) 0.64640(18) 0.25043(18) 0.0421(6) Uani 1 1 d . . . . .
C12 C 0.6989(4) 0.6407(2) 0.17194(19) 0.0501(7) Uani 1 1 d . . . . .
C17 C 0.6000(5) 0.5882(2) 0.1378(2) 0.0601(9) Uani 1 1 d . . . . .
H17 H 0.549731 0.554358 0.164662 0.072 Uiso 1 1 calc R . . . .
C16 C 0.5757(8) 0.5858(4) 0.0638(3) 0.0929(17) Uani 1 1 d . . . . .
H16 H 0.507851 0.551352 0.041140 0.112 Uiso 1 1 calc R . . . .
C15 C 0.6530(11) 0.6350(4) 0.0238(3) 0.122(3) Uani 1 1 d . . . . .
H15 H 0.638011 0.633283 -0.025726 0.147 Uiso 1 1 calc R . . . .
C14 C 0.7513(10) 0.6861(4) 0.0576(3) 0.114(2) Uani 1 1 d . . . . .
H14 H 0.803036 0.718967 0.030530 0.137 Uiso 1 1 calc R . . . .
C13 C 0.7752(6) 0.6899(3) 0.1304(3) 0.0764(13) Uani 1 1 d . . . . .
H13 H 0.842198 0.725221 0.152336 0.092 Uiso 1 1 calc R . . . .
C18 C 0.7113(3) 0.30211(18) 0.2374(2) 0.0468(7) Uani 1 1 d . . . . .
C19 C 0.6551(4) 0.2734(2) 0.1717(3) 0.0628(10) Uani 1 1 d . . . . .
H19 H 0.639435 0.306877 0.132559 0.075 Uiso 1 1 calc R . . . .
C20 C 0.6215(5) 0.1926(3) 0.1646(4) 0.0833(15) Uani 1 1 d . . . . .
H20 H 0.582800 0.172451 0.120651 0.100 Uiso 1 1 calc R . . . .
C21 C 0.6460(6) 0.1443(3) 0.2223(4) 0.094(2) Uani 1 1 d . . . . .
H21 H 0.626558 0.090820 0.217373 0.113 Uiso 1 1 calc R . . . .
C22 C 0.6984(5) 0.1737(3) 0.2868(4) 0.0844(17) Uani 1 1 d . . . . .
H22 H 0.711410 0.139818 0.325701 0.101 Uiso 1 1 calc R . . . .
C23 C 0.7338(4) 0.2535(2) 0.2972(3) 0.0621(10) Uani 1 1 d . . . . .
C24 C 0.7895(4) 0.2819(2) 0.36998(15) 0.0744(10) Uani 1 1 d . U . . .
C25 C 0.7259(4) 0.2509(2) 0.4268(2) 0.116(2) Uani 1 1 d G U . . .
H25 H 0.651434 0.214655 0.418410 0.139 Uiso 1 1 calc R . . . .
C26 C 0.7738(6) 0.2741(3) 0.49617(18) 0.150(3) Uani 1 1 d G U . . .
H26 H 0.731248 0.253311 0.534184 0.180 Uiso 1 1 calc R . . . .
C27 C 0.8851(6) 0.3282(3) 0.50871(13) 0.146(3) Uani 1 1 d G U . . .
H27 H 0.917121 0.343719 0.555122 0.175 Uiso 1 1 calc R . . . .
C28 C 0.9487(4) 0.3592(3) 0.4519(2) 0.118(2) Uani 1 1 d G U . . .
H28 H 1.023180 0.395473 0.460288 0.142 Uiso 1 1 calc R . . . .
C29 C 0.9009(3) 0.3361(2) 0.38253(16) 0.0806(11) Uani 1 1 d G U . . .
H29 H 0.943368 0.356818 0.344514 0.097 Uiso 1 1 calc R . . . .
C30 C 0.5354(7) 0.4383(3) 0.4147(3) 0.0826(15) Uani 1 1 d . . . . .
H30A H 0.608969 0.419074 0.440478 0.099 Uiso 1 1 d R . . A 1
H30B H 0.539059 0.485084 0.397598 0.099 Uiso 1 1 d R . . A 1
H30C H 0.590679 0.463904 0.446258 0.099 Uiso 1 1 d R . . B 2
H30D H 0.570399 0.401754 0.390378 0.099 Uiso 1 1 d R . . B 2
C31 C 0.4126(7) 0.3946(4) 0.4009(3) 0.0744(16) Uani 0.75 1 d . . P C 1
H31 H 0.409145 0.344051 0.419474 0.089 Uiso 0.75 1 d R . P C 1
C33 C 0.2917(6) 0.4258(3) 0.3597(3) 0.0863(17) Uani 1 1 d . . . . .
H33A H 0.214937 0.397982 0.351189 0.104 Uiso 1 1 d R . . C 1
H33B H 0.294537 0.472542 0.342429 0.104 Uiso 1 1 d R . . C 1
H33C H 0.204867 0.442862 0.358059 0.104 Uiso 1 1 d R . . C 2
H33D H 0.311687 0.388342 0.331899 0.104 Uiso 1 1 d R . . C 2
C32 C 0.392(2) 0.4555(13) 0.4038(11) 0.0744(16) Uani 0.25 1 d . . P C 2
H32 H 0.361985 0.495674 0.432059 0.089 Uiso 0.25 1 d R . P C 2
Cl2 Cl 0.8953(10) 0.0618(4) 0.4919(4) 0.337(4) Uani 1 1 d D U . . .
C34 C 0.960(4) -0.0274(16) 0.463(2) 0.337(4) Uani 0.5 1 d D U P . .
H34A H 0.889214 -0.062923 0.465594 0.404 Uiso 1 1 d R . . . .
H34B H 0.977964 -0.020553 0.417794 0.404 Uiso 1 1 d R . . . .

loop_
_atom_site_aniso_label
_atom_site_aniso_U_11
_atom_site_aniso_U_22
_atom_site_aniso_U_33
_atom_site_aniso_U_23
_atom_site_aniso_U_13
_atom_site_aniso_U_12
Pd1 0.03835(16) 0.03211(17) 0.06003(18) 0.00059(8) 0.01865(11) -0.00007(7)
Cl1 0.0420(4) 0.0511(5) 0.0725(5) -0.0037(3) 0.0014(4) -0.0077(3)
N1 0.0327(11) 0.0266(12) 0.0564(13) -0.0022(10) 0.0072(10) -0.0016(9)
N2 0.0335(11) 0.0291(12) 0.0525(13) 0.0006(10) 0.0120(10) 0.0000(9)
C2 0.0332(13) 0.0347(16) 0.0683(19) 0.0013(14) 0.0117(13) -0.0008(12)
C3 0.0341(14) 0.0359(16) 0.0659(19) 0.0007(14) 0.0147(13) 0.0020(12)
C4 0.0404(18) 0.046(2) 0.127(4) -0.001(2) 0.029(2) -0.0078(16)
C1 0.0329(14) 0.0260(13) 0.0460(15) 0.0040(10) 0.0045(11) -0.0003(10)
C5 0.0473(17) 0.046(2) 0.113(3) -0.014(2) 0.037(2) 0.0014(16)
C6 0.0378(14) 0.0293(14) 0.0539(16) -0.0049(12) 0.0043(12) -0.0025(11)
C7 0.061(2) 0.052(2) 0.0549(18) -0.0057(16) -0.0031(16) 0.0001(17)
C8 0.077(3) 0.059(2) 0.060(2) -0.0214(18) -0.0029(18) -0.001(2)
C9 0.070(2) 0.043(2) 0.080(3) -0.0260(19) 0.0055(19) -0.0063(17)
C10 0.0556(19) 0.0287(16) 0.077(2) -0.0063(15) 0.0124(16) -0.0061(14)
C11 0.0397(14) 0.0282(15) 0.0591(17) -0.0044(12) 0.0089(12) -0.0041(11)
C12 0.062(2) 0.0312(16) 0.0592(18) 0.0036(13) 0.0159(15) 0.0002(14)
C17 0.080(3) 0.0452(19) 0.0556(19) -0.0036(16) 0.0090(18) -0.0037(19)
C16 0.140(5) 0.077(3) 0.061(3) -0.014(2) 0.007(3) 0.002(3)
C15 0.221(9) 0.093(4) 0.057(3) 0.008(3) 0.032(4) 0.010(5)
C14 0.187(8) 0.080(4) 0.083(4) 0.030(3) 0.053(4) 0.002(4)
C13 0.105(4) 0.048(2) 0.081(3) 0.016(2) 0.033(3) -0.008(2)
C18 0.0364(14) 0.0278(15) 0.079(2) -0.0043(14) 0.0195(14) 0.0007(11)
C19 0.054(2) 0.047(2) 0.090(3) -0.0187(19) 0.0223(19) -0.0061(16)
C20 0.067(3) 0.055(3) 0.132(4) -0.040(3) 0.027(3) -0.015(2)
C21 0.072(3) 0.038(2) 0.183(6) -0.017(3) 0.058(4) -0.009(2)
C22 0.073(3) 0.037(2) 0.153(5) 0.022(3) 0.051(3) 0.012(2)
C23 0.0516(19) 0.0395(19) 0.100(3) 0.0157(19) 0.0299(19) 0.0114(15)
C24 0.069(2) 0.069(3) 0.087(2) 0.034(2) 0.0196(18) 0.0219(16)
C25 0.131(5) 0.121(5) 0.103(3) 0.050(3) 0.045(3) 0.014(3)
C26 0.171(6) 0.192(7) 0.092(3) 0.057(4) 0.033(4) 0.033(5)
C27 0.163(6) 0.196(7) 0.076(3) 0.025(4) 0.003(3) 0.043(4)
C28 0.100(4) 0.167(6) 0.080(2) 0.012(3) -0.018(2) 0.026(3)
C29 0.070(2) 0.093(3) 0.077(2) 0.023(2) -0.0027(19) 0.0156(18)
C30 0.094(4) 0.095(4) 0.062(2) 0.001(2) 0.023(2) 0.000(3)
C31 0.085(4) 0.071(3) 0.076(3) 0.014(3) 0.044(3) -0.004(3)
C33 0.067(3) 0.085(4) 0.119(4) 0.001(3) 0.063(3) -0.005(2)
C32 0.085(4) 0.071(3) 0.076(3) 0.014(3) 0.044(3) -0.004(3)
Cl2 0.339(9) 0.316(8) 0.335(8) -0.011(5) -0.045(6) 0.016(5)
C34 0.339(9) 0.316(8) 0.335(8) -0.011(5) -0.045(7) 0.016(5)

loop_
_atom_type_symbol
_atom_type_description
_atom_type_scat_dispersion_real
_atom_type_scat_dispersion_imag
_atom_type_scat_source
C C 0.0181 0.0091 'International Tables Vol C Tables 4.2.6.8 and 6.1.1.4'
H H 0.0000 0.0000 'International Tables Vol C Tables 4.2.6.8 and 6.1.1.4'
Cl Cl 0.3639 0.7018 'International Tables Vol C Tables 4.2.6.8 and 6.1.1.4'
N N 0.0311 0.0180 'International Tables Vol C Tables 4.2.6.8 and 6.1.1.4'
Pd Pd 0.1215 3.9337 'International Tables Vol C Tables 4.2.6.8 and 6.1.1.4'

loop_
_geom_angle_atom_site_label_1
_geom_angle_atom_site_label_2
_geom_angle_atom_site_label_3
_geom_angle
_geom_angle_site_symmetry_1
_geom_angle_site_symmetry_3
_geom_angle_publ_flag
C1 Pd1 Cl1 93.01(9) . . ?
C1 Pd1 C30 101.31(19) . . ?
C1 Pd1 C31 132.8(2) . . ?
C1 Pd1 C33 169.1(2) . . ?
C1 Pd1 C32 135.8(6) . . ?
C30 Pd1 Cl1 165.25(17) . . ?
C30 Pd1 C31 37.7(2) . . ?
C30 Pd1 C33 67.8(2) . . ?
C30 Pd1 C32 36.9(6) . . ?
C33 Pd1 Cl1 97.80(18) . . ?
C33 Pd1 C32 33.8(6) . . ?
C2 N1 C6 123.4(3) . . ?
C1 N1 C2 111.5(2) . . ?
C1 N1 C6 125.0(3) . . ?
C3 N2 C18 121.6(2) . . ?
C1 N2 C3 112.5(2) . . ?
C1 N2 C18 125.7(2) . . ?
N1 C2 C4 123.3(3) . . ?
C3 C2 N1 106.4(3) . . ?
C3 C2 C4 130.2(3) . . ?
N2 C3 C5 123.1(3) . . ?
C2 C3 N2 105.7(3) . . ?
C2 C3 C5 131.1(3) . . ?
C2 C4 H4A 109.5 . . ?
C2 C4 H4B 109.5 . . ?
C2 C4 H4C 109.5 . . ?
H4A C4 H4B 109.5 . . ?
H4A C4 H4C 109.5 . . ?
H4B C4 H4C 109.5 . . ?
N1 C1 Pd1 130.7(2) . . ?
N2 C1 Pd1 125.3(2) . . ?
N2 C1 N1 103.9(3) . . ?
C3 C5 H5A 109.5 . . ?
C3 C5 H5B 109.5 . . ?
C3 C5 H5C 109.5 . . ?
H5A C5 H5B 109.5 . . ?
H5A C5 H5C 109.5 . . ?
H5B C5 H5C 109.5 . . ?
C7 C6 N1 117.0(3) . . ?
C7 C6 C11 122.0(3) . . ?
C11 C6 N1 120.8(3) . . ?
C6 C7 H7 120.2 . . ?
C6 C7 C8 119.6(4) . . ?
C8 C7 H7 120.2 . . ?
C7 C8 H8 120.1 . . ?
C9 C8 C7 119.8(4) . . ?
C9 C8 H8 120.1 . . ?
C8 C9 H9 120.0 . . ?
C10 C9 C8 120.1(3) . . ?
C10 C9 H9 120.0 . . ?
C9 C10 H10 119.1 . . ?
C9 C10 C11 121.8(4) . . ?
C11 C10 H10 119.1 . . ?
C6 C11 C10 116.7(3) . . ?
C6 C11 C12 123.6(3) . . ?
C10 C11 C12 119.7(3) . . ?
C17 C12 C11 120.9(3) . . ?
C17 C12 C13 118.7(4) . . ?
C13 C12 C11 120.3(4) . . ?
C12 C17 H17 119.8 . . ?
C12 C17 C16 120.4(4) . . ?
C16 C17 H17 119.8 . . ?
C17 C16 H16 120.1 . . ?
C15 C16 C17 119.7(6) . . ?
C15 C16 H16 120.1 . . ?
C16 C15 H15 120.1 . . ?
C14 C15 C16 119.7(5) . . ?
C14 C15 H15 120.1 . . ?
C15 C14 H14 119.4 . . ?
C13 C14 C15 121.3(6) . . ?
C13 C14 H14 119.4 . . ?
C12 C13 H13 119.9 . . ?
C14 C13 C12 120.2(5) . . ?
C14 C13 H13 119.9 . . ?
C19 C18 N2 117.4(3) . . ?
C19 C18 C23 121.5(4) . . ?
C23 C18 N2 121.0(3) . . ?
C18 C19 H19 120.4 . . ?
C18 C19 C20 119.1(5) . . ?
C20 C19 H19 120.4 . . ?
C19 C20 H20 120.1 . . ?
C21 C20 C19 119.7(5) . . ?
C21 C20 H20 120.1 . . ?
C20 C21 H21 119.8 . . ?
C22 C21 C20 120.4(4) . . ?
C22 C21 H21 119.8 . . ?
C21 C22 H22 118.8 . . ?
C21 C22 C23 122.4(5) . . ?
C23 C22 H22 118.8 . . ?
C18 C23 C22 116.7(5) . . ?
C18 C23 C24 123.8(3) . . ?
C22 C23 C24 119.5(4) . . ?
C25 C24 C23 116.9(3) . . ?
C25 C24 C29 120.0 . . ?
C29 C24 C23 123.1(3) . . ?
C24 C25 H25 120.0 . . ?
C24 C25 C26 120.0 . . ?
C26 C25 H25 120.0 . . ?
C25 C26 H26 120.0 . . ?
C25 C26 C27 120.0 . . ?
C27 C26 H26 120.0 . . ?
C26 C27 H27 120.0 . . ?
C28 C27 C26 120.0 . . ?
C28 C27 H27 120.0 . . ?
C27 C28 H28 120.0 . . ?
C27 C28 C29 120.0 . . ?
C29 C28 H28 120.0 . . ?
C24 C29 H29 120.0 . . ?
C28 C29 C24 120.0 . . ?
C28 C29 H29 120.0 . . ?
Cl2 C34 Cl2 116(2) 3_756 . ?
Cl2 C34 H34A 106.1 . . ?
Cl2 C34 H34B 107.4 . . ?
H34A C34 H34B 111.4 . . ?

loop_
_geom_bond_atom_site_label_1
_geom_bond_atom_site_label_2
_geom_bond_distance
_geom_bond_site_symmetry_2
_geom_bond_publ_flag
Pd1 Cl1 2.3797(10) . ?
Pd1 C1 2.047(3) . ?
Pd1 C30 2.096(5) . ?
Pd1 C31 2.133(5) . ?
Pd1 C33 2.203(4) . ?
Pd1 C32 2.207(18) . ?
N1 C2 1.398(4) . ?
N1 C1 1.359(4) . ?
N1 C6 1.441(4) . ?
N2 C3 1.400(4) . ?
N2 C1 1.341(4) . ?
N2 C18 1.439(4) . ?
C2 C3 1.351(5) . ?
C2 C4 1.492(5) . ?
C3 C5 1.488(4) . ?
C4 H4A 0.9600 . ?
C4 H4B 0.9600 . ?
C4 H4C 0.9600 . ?
C5 H5A 0.9600 . ?
C5 H5B 0.9600 . ?
C5 H5C 0.9600 . ?
C6 C7 1.381(5) . ?
C6 C11 1.393(5) . ?
C7 H7 0.9300 . ?
C7 C8 1.382(6) . ?
C8 H8 0.9300 . ?
C8 C9 1.379(6) . ?
C9 H9 0.9300 . ?
C9 C10 1.372(6) . ?
C10 H10 0.9300 . ?
C10 C11 1.398(5) . ?
C11 C12 1.475(5) . ?
C12 C17 1.389(6) . ?
C12 C13 1.398(5) . ?
C17 H17 0.9300 . ?
C17 C16 1.390(6) . ?
C16 H16 0.9300 . ?
C16 C15 1.385(10) . ?
C15 H15 0.9300 . ?
C15 C14 1.368(11) . ?
C14 H14 0.9300 . ?
C14 C13 1.368(8) . ?
C13 H13 0.9300 . ?
C18 C19 1.379(6) . ?
C18 C23 1.394(6) . ?
C19 H19 0.9300 . ?
C19 C20 1.413(6) . ?
C20 H20 0.9300 . ?
C20 C21 1.362(9) . ?
C21 H21 0.9300 . ?
C21 C22 1.354(9) . ?
C22 H22 0.9300 . ?
C22 C23 1.404(6) . ?
C23 C24 1.493(6) . ?
C24 C25 1.3900 . ?
C24 C29 1.3900 . ?
C25 H25 0.9300 . ?
C25 C26 1.3900 . ?
C26 H26 0.9300 . ?
C26 C27 1.3900 . ?
C27 H27 0.9300 . ?
C27 C28 1.3900 . ?
C28 H28 0.9300 . ?
C28 C29 1.3900 . ?
C29 H29 0.9300 . ?
C30 H30A 0.8599 . ?
C30 H30B 0.8599 . ?
C30 H30C 0.8599 . ?
C30 H30D 0.8600 . ?
C30 C31 1.368(9) . ?
C30 C32 1.37(2) . ?
C33 H33A 0.8599 . ?
C33 H33B 0.8601 . ?
C33 H33C 0.8601 . ?
C33 H33D 0.8599 . ?
C33 C32 1.28(2) . ?
Cl2 C34 1.745(5) . ?
C34 H34A 0.9036 . ?
C34 H34B 0.8919 . ?
